data_7233537
loop_
_publ_author_name
'Dash, Sibananda G.'
'Thakur, Tejender S.'

_publ_section_title
;
 Cation&#x2219;&#x2219;&#x2219;Cation Hydrogen Bonds in Synephrine Salts:
 A Typical Interaction in an Unusual Environment.
;
_journal_name_full 'Physical Chemistry Chemical Physics'
_journal_paper_doi 10.1039/C9CP03164B
_journal_year 2019
_chemical_formula_moiety 'C9 H14 N O2, 0.5(C2 O4)'
_chemical_formula_sum 'C10 H14 N O4'
_chemical_formula_weight 212.22
_chemical_name_common '(+/-)-Synephrine Oxalic Acid (1:0.5) Salt'
_chemical_name_systematic '(+/-)-Synephrine Oxalic Acid (1:0.5) Salt'
_space_group_crystal_system monoclinic
_space_group_IT_number 14
_space_group_name_Hall '-P 2ybc'
_space_group_name_H-M_alt 'P 1 21/c 1'
_symmetry_space_group_name_Hall '-P 2ybc'
_symmetry_space_group_name_H-M 'P 1 21/c 1'
_atom_sites_solution_hydrogens mixed
_audit_creation_method SHELXL-2014/7
_audit_update_record
;
2017-03-01 deposited with the CCDC.    2019-08-27 downloaded from the CCDC.
;
_cell_angle_alpha 90
_cell_angle_beta 116.81(2)
_cell_angle_gamma 90
_cell_formula_units_Z 4
_cell_length_a 12.997(7)
_cell_length_b 7.236(4)
_cell_length_c 12.376(6)
_cell_measurement_reflns_used 895
_cell_measurement_temperature 293(2)
_cell_measurement_theta_max 25.4
_cell_measurement_theta_min 3.3
_cell_volume 1038.8(10)
_computing_cell_refinement
;
CrystalClear-SM Expert 2.1 b28 (Rigaku, 2013)
;
_computing_data_collection
;
CrystalClear-SM Expert 2.1 b28 (Rigaku, 2013)
;
_computing_data_reduction
;
CrystalClear-SM Expert 2.1 b28 (Rigaku, 2013)
;
_computing_structure_refinement 'SHELXL-2014/7 (Sheldrick, 2014)'
_computing_structure_solution 'SHELXL-2014/7 (Sheldrick, 2014)'
_diffrn_ambient_temperature 293(2)
_diffrn_detector CCD
_diffrn_detector_area_resol_mean 28.5714
_diffrn_measured_fraction_theta_full 0.969
_diffrn_measured_fraction_theta_max 0.969
_diffrn_measurement_details
;
scan:
    Number of images: 200
               Slice: -30.0000 - 70.0000
         Image width: 0.5000
            Exp time: 16.0000
       Rotation axis: Omega
               Omega: 0.0000
               Kappa: 60.0000
                 Phi: 0.0000
                 XTD: 45.0222
              2theta: -19.6851
scan:
    Number of images: 200
               Slice: -30.0000 - 70.0000
         Image width: 0.5000
            Exp time: 16.0000
       Rotation axis: Omega
               Omega: 0.0000
               Kappa: 60.0000
                 Phi: 90.0000
                 XTD: 45.0222
              2theta: -19.6851
scan:
    Number of images: 200
               Slice: -110.0000 - -10.0000
         Image width: 0.5000
            Exp time: 16.0000
       Rotation axis: Omega
               Omega: 0.0000
               Kappa: -60.0000
                 Phi: 180.0000
                 XTD: 45.0222
              2theta: -19.6851
scan:
    Number of images: 200
               Slice: -110.0000 - -10.0000
         Image width: 0.5000
            Exp time: 16.0000
       Rotation axis: Omega
               Omega: 0.0000
               Kappa: -60.0000
                 Phi: 270.0000
                 XTD: 45.0222
              2theta: -19.6851

;
_diffrn_measurement_device
;
AFC12 (Right): Kappa 3 circle
;
_diffrn_measurement_device_type
;
Rigaku Saturn724+ (4x4 bin mode)
;
_diffrn_measurement_method 'profile data from \w-scans'
_diffrn_measurement_specimen_support Loop
_diffrn_orient_matrix_type XPlain
_diffrn_orient_matrix_UB_11 -0.017122
_diffrn_orient_matrix_UB_12 0.037259
_diffrn_orient_matrix_UB_13 0.065417
_diffrn_orient_matrix_UB_21 -0.134388
_diffrn_orient_matrix_UB_22 -0.024008
_diffrn_orient_matrix_UB_23 -0.021499
_diffrn_orient_matrix_UB_31 0.010603
_diffrn_orient_matrix_UB_32 -0.038896
_diffrn_orient_matrix_UB_33 -0.022839
_diffrn_radiation_monochromator Confocal
_diffrn_radiation_type MoK\a
_diffrn_radiation_wavelength 0.71075
_diffrn_reflns_av_R_equivalents 0.0638
_diffrn_reflns_av_unetI/netI 0.0748
_diffrn_reflns_Laue_measured_fraction_full 0.969
_diffrn_reflns_Laue_measured_fraction_max 0.969
_diffrn_reflns_limit_h_max 15
_diffrn_reflns_limit_h_min -11
_diffrn_reflns_limit_k_max 7
_diffrn_reflns_limit_k_min -8
_diffrn_reflns_limit_l_max 11
_diffrn_reflns_limit_l_min -14
_diffrn_reflns_number 5675
_diffrn_reflns_point_group_measured_fraction_full 0.969
_diffrn_reflns_point_group_measured_fraction_max 0.969
_diffrn_reflns_theta_full 25.242
_diffrn_reflns_theta_max 25.412
_diffrn_reflns_theta_min 3.294
_diffrn_reflns_transf_matrix_11 -0.017122
_diffrn_reflns_transf_matrix_12 0.037259
_diffrn_reflns_transf_matrix_13 0.065417
_diffrn_reflns_transf_matrix_21 -0.134388
_diffrn_reflns_transf_matrix_22 -0.024008
_diffrn_reflns_transf_matrix_23 -0.021499
_diffrn_reflns_transf_matrix_31 0.010603
_diffrn_reflns_transf_matrix_32 -0.038896
_diffrn_reflns_transf_matrix_33 -0.022839
_diffrn_source MicroMax003_Mo
_exptl_absorpt_coefficient_mu 0.105
_exptl_absorpt_correction_T_max 0.980
_exptl_absorpt_correction_T_min 0.623
_exptl_absorpt_correction_type multi-scan
_exptl_absorpt_process_details 'REQAB (Rigaku, 1998)'
_exptl_crystal_colour Colorless
_exptl_crystal_density_diffrn 1.357
_exptl_crystal_description Block
_exptl_crystal_F_000 452
_exptl_crystal_recrystallization_method 'Re-crystallisation from solvent: Methnol'
_exptl_crystal_size_max 0.230
_exptl_crystal_size_mid 0.200
_exptl_crystal_size_min 0.160
_refine_diff_density_max 0.634
_refine_diff_density_min -0.304
_refine_diff_density_rms 0.061
_refine_ls_extinction_method none
_refine_ls_goodness_of_fit_ref 1.040
_refine_ls_hydrogen_treatment mixed
_refine_ls_matrix_type full
_refine_ls_number_parameters 151
_refine_ls_number_reflns 1856
_refine_ls_number_restraints 0
_refine_ls_restrained_S_all 1.040
_refine_ls_R_factor_all 0.1247
_refine_ls_R_factor_gt 0.0719
_refine_ls_shift/su_max 0.000
_refine_ls_shift/su_mean 0.000
_refine_ls_structure_factor_coef Fsqd
_refine_ls_weighting_details 'w=1/[\s^2^(Fo^2^)+(0.1115P)^2^+0.0316P] where P=(Fo^2^+2Fc^2^)/3'
_refine_ls_weighting_scheme calc
_refine_ls_wR_factor_gt 0.1810
_refine_ls_wR_factor_ref 0.2064
_reflns_Friedel_coverage 0.000
_reflns_number_gt 1099
_reflns_number_total 1856
_reflns_shell_number_unique_all 3718
_reflns_threshold_expression 'I > 2\s(I)'
_cod_data_source_file c9cp03164b2.cif
_cod_data_source_block 1b
_cod_database_code 7233537
_shelx_shelxl_version_number 2014/7
_shelx_space_group_comment
;
The symmetry employed for this shelxl refinement is uniquely defined
by the following loop, which should always be used as a source of
symmetry information in preference to the above space-group names.
They are only intended as comments.
;
_shelx_estimated_absorpt_t_min 0.976
_shelx_estimated_absorpt_t_max 0.983

loop_
_space_group_symop_operation_xyz
'x, y, z'
'-x, y+1/2, -z+1/2'
'-x, -y, -z'
'x, -y-1/2, z-1/2'

loop_
_atom_site_label
_atom_site_type_symbol
_atom_site_fract_x
_atom_site_fract_y
_atom_site_fract_z
_atom_site_U_iso_or_equiv
_atom_site_adp_type
_atom_site_occupancy
_atom_site_site_symmetry_order
_atom_site_calc_flag
_atom_site_refinement_flags_posn
_atom_site_refinement_flags_adp
C1 C 0.6022(3) 0.3849(5) 0.8885(3) 0.0343(9) Uani 1 1 d . .
C2 C 0.5128(3) 0.4571(5) 0.7853(3) 0.0376(9) Uani 1 1 d . .
H2 H 0.5298 0.5228 0.7308 0.045 Uiso 1 1 calc R U
C3 C 0.3986(3) 0.4337(5) 0.7612(3) 0.0363(9) Uani 1 1 d . .
H3 H 0.3397 0.4808 0.6904 0.044 Uiso 1 1 calc R U
C4 C 0.3726(3) 0.3399(5) 0.8431(3) 0.0311(9) Uani 1 1 d . .
C5 C 0.4608(3) 0.2641(5) 0.9464(3) 0.0373(9) Uani 1 1 d . .
H5 H 0.4440 0.1989 1.0012 0.045 Uiso 1 1 calc R U
C6 C 0.5731(3) 0.2861(5) 0.9671(3) 0.0371(10) Uani 1 1 d . .
H6 H 0.6316 0.2331 1.0358 0.045 Uiso 1 1 calc R U
C7 C 0.7270(3) 0.4170(6) 0.9175(4) 0.0436(10) Uani 1 1 d . .
H7 H 0.7732 0.3233 0.9768 0.052 Uiso 1 1 calc R U
C8 C 0.7513(3) 0.3997(5) 0.8110(3) 0.0353(9) Uani 1 1 d . .
H8A H 0.7302 0.2768 0.7766 0.042 Uiso 1 1 calc R U
H8B H 0.7049 0.4883 0.7495 0.042 Uiso 1 1 calc R U
C9 C 0.9066(4) 0.4158(6) 0.7457(4) 0.0510(12) Uani 1 1 d . .
H9A H 0.8644 0.5053 0.6843 0.076 Uiso 1 1 calc R U
H9B H 0.8881 0.2938 0.7119 0.076 Uiso 1 1 calc R U
H9C H 0.9878 0.4373 0.7757 0.076 Uiso 1 1 calc R U
C10 C 0.9619(3) 0.9374(5) 0.9446(3) 0.0323(9) Uani 1 1 d . .
N3 N 0.8750(3) 0.4330(5) 0.8465(3) 0.0333(8) Uani 1 1 d . .
O1 O 0.2611(2) 0.3193(4) 0.8261(3) 0.0391(7) Uani 1 1 d . .
O2 O 0.7691(3) 0.5899(5) 0.9681(3) 0.0798(12) Uani 1 1 d . .
H2A H 0.7497 0.6117 1.0213 0.120 Uiso 1 1 calc R U
O4 O 0.9856(2) 0.7707(3) 0.9509(2) 0.0465(8) Uani 1 1 d . .
O5 O 0.8831(2) 1.0165(4) 0.8571(2) 0.0448(8) Uani 1 1 d . .
H1A H 0.216(4) 0.389(6) 0.761(4) 0.059(14) Uiso 1 1 d . .
H3B H 0.924(4) 0.353(6) 0.904(4) 0.048(12) Uiso 1 1 d . .
H3A H 0.898(3) 0.544(5) 0.885(3) 0.035(11) Uiso 1 1 d . .

loop_
_atom_site_aniso_label
_atom_site_aniso_U_11
_atom_site_aniso_U_22
_atom_site_aniso_U_33
_atom_site_aniso_U_23
_atom_site_aniso_U_13
_atom_site_aniso_U_12
C1 0.030(2) 0.038(2) 0.030(2) -0.0014(17) 0.0104(16) -0.0001(17)
C2 0.041(2) 0.035(2) 0.036(2) 0.0045(17) 0.0174(18) 0.0002(17)
C3 0.037(2) 0.033(2) 0.037(2) 0.0042(17) 0.0151(17) 0.0055(16)
C4 0.030(2) 0.028(2) 0.034(2) -0.0046(16) 0.0135(16) -0.0002(15)
C5 0.042(2) 0.038(2) 0.033(2) 0.0031(17) 0.0177(17) -0.0002(18)
C6 0.034(2) 0.042(2) 0.029(2) 0.0058(17) 0.0079(16) 0.0039(17)
C7 0.038(2) 0.054(3) 0.038(2) -0.008(2) 0.0160(18) -0.011(2)
C8 0.030(2) 0.027(2) 0.044(2) -0.0010(17) 0.0130(17) -0.0016(16)
C9 0.051(3) 0.054(3) 0.058(3) -0.003(2) 0.033(2) -0.001(2)
C10 0.0268(19) 0.029(2) 0.039(2) 0.0012(17) 0.0135(16) -0.0026(16)
N3 0.0318(19) 0.0256(19) 0.040(2) -0.0013(16) 0.0137(15) 0.0000(15)
O1 0.0305(15) 0.0444(18) 0.0423(17) 0.0029(14) 0.0163(12) 0.0018(12)
O2 0.076(3) 0.097(3) 0.088(3) -0.049(2) 0.055(2) -0.038(2)
O4 0.0460(18) 0.0216(16) 0.0545(18) -0.0030(12) 0.0072(14) -0.0006(12)
O5 0.0373(16) 0.0351(16) 0.0447(16) -0.0037(13) 0.0033(13) 0.0013(12)

loop_
_atom_type_symbol
_atom_type_description
_atom_type_scat_dispersion_real
_atom_type_scat_dispersion_imag
_atom_type_scat_source
C C 0.0033 0.0016 'International Tables Vol C Tables 4.2.6.8 and 6.1.1.4'
H H 0.0000 0.0000 'International Tables Vol C Tables 4.2.6.8 and 6.1.1.4'
N N 0.0061 0.0033 'International Tables Vol C Tables 4.2.6.8 and 6.1.1.4'
O O 0.0106 0.0060 'International Tables Vol C Tables 4.2.6.8 and 6.1.1.4'

loop_
_geom_angle_atom_site_label_1
_geom_angle_atom_site_label_2
_geom_angle_atom_site_label_3
_geom_angle
_geom_angle_site_symmetry_3
C2 C1 C6 117.4(4) .
C2 C1 C7 121.7(4) .
C6 C1 C7 120.9(3) .
C1 C2 C3 121.6(4) .
C1 C2 H2 119.2 .
C3 C2 H2 119.2 .
C4 C3 C2 119.6(3) .
C4 C3 H3 120.2 .
C2 C3 H3 120.2 .
O1 C4 C3 122.0(3) .
O1 C4 C5 118.3(3) .
C3 C4 C5 119.7(3) .
C6 C5 C4 119.6(3) .
C6 C5 H5 120.2 .
C4 C5 H5 120.2 .
C5 C6 C1 122.1(3) .
C5 C6 H6 119.0 .
C1 C6 H6 119.0 .
O2 C7 C8 106.0(3) .
O2 C7 C1 113.9(3) .
C8 C7 C1 114.1(3) .
O2 C7 H7 107.5 .
C8 C7 H7 107.5 .
C1 C7 H7 107.5 .
N3 C8 C7 110.9(3) .
N3 C8 H8A 109.5 .
C7 C8 H8A 109.5 .
N3 C8 H8B 109.5 .
C7 C8 H8B 109.5 .
H8A C8 H8B 108.0 .
N3 C9 H9A 109.5 .
N3 C9 H9B 109.5 .
H9A C9 H9B 109.5 .
N3 C9 H9C 109.5 .
H9A C9 H9C 109.5 .
H9B C9 H9C 109.5 .
O4 C10 O5 125.9(3) .
O4 C10 C10 117.8(4) 3_777
O5 C10 C10 116.3(4) 3_777
C8 N3 C9 114.3(3) .
C8 N3 H3B 114(3) .
C9 N3 H3B 105(3) .
C8 N3 H3A 111(2) .
C9 N3 H3A 111(2) .
H3B N3 H3A 102(3) .
C4 O1 H1A 107(3) .
C7 O2 H2A 109.5 .

loop_
_geom_bond_atom_site_label_1
_geom_bond_atom_site_label_2
_geom_bond_distance
_geom_bond_site_symmetry_2
C1 C2 1.384(5) .
C1 C6 1.389(5) .
C1 C7 1.513(5) .
C2 C3 1.387(5) .
C2 H2 0.9300 .
C3 C4 1.382(5) .
C3 H3 0.9300 .
C4 O1 1.376(4) .
C4 C5 1.388(5) .
C5 C6 1.372(5) .
C5 H5 0.9300 .
C6 H6 0.9300 .
C7 O2 1.395(5) .
C7 C8 1.494(5) .
C7 H7 0.9800 .
C8 N3 1.483(5) .
C8 H8A 0.9700 .
C8 H8B 0.9700 .
C9 N3 1.484(5) .
C9 H9A 0.9600 .
C9 H9B 0.9600 .
C9 H9C 0.9600 .
C10 O4 1.239(4) .
C10 O5 1.244(4) .
C10 C10 1.567(7) 3_777
N3 H3B 0.91(5) .
N3 H3A 0.91(4) .
O1 H1A 0.90(5) .
O2 H2A 0.8200 .

loop_
_geom_torsion_atom_site_label_1
_geom_torsion_atom_site_label_2
_geom_torsion_atom_site_label_3
_geom_torsion_atom_site_label_4
_geom_torsion
C6 C1 C2 C3 0.6(5)
C7 C1 C2 C3 -177.4(4)
C1 C2 C3 C4 1.5(6)
C2 C3 C4 O1 177.3(3)
C2 C3 C4 C5 -2.4(6)
O1 C4 C5 C6 -178.6(3)
C3 C4 C5 C6 1.2(5)
C4 C5 C6 C1 1.0(6)
C2 C1 C6 C5 -1.9(5)
C7 C1 C6 C5 176.2(3)
C2 C1 C7 O2 79.6(5)
C6 C1 C7 O2 -98.4(4)
C2 C1 C7 C8 -42.3(5)
C6 C1 C7 C8 139.7(4)
O2 C7 C8 N3 53.8(4)
C1 C7 C8 N3 180.0(3)
C7 C8 N3 C9 179.2(4)
